data_4311302
loop_
_publ_author_name
'Yukinari Sunatsuki'
'Hiromi Ohta'
'Masaaki Kojima'
'Yuichi Ikuta'
'Yoshiyuki Goto'
'Naohide Matsumoto'
'Seiichiro Iijima'
'Haruo Akashi'
'Sumio Kaizaki'
'Fran\,coise Dahan'
'Jean-Pierre Tuchagues'

_publ_contact_author_address Japan
_publ_contact_author_email kojima@cc.okayama-u.ac.jp
_publ_contact_author_fax +81-86-251-7842
_publ_contact_author_name 'Masaaki KOJIMA'
_publ_contact_author_phone +81-86-251-7842
_publ_section_title
;
 Supramolecular Spin-Crossover Iron Complexes Based on
 Imidazole-Imidazolate Hydrogen Bonds
;
_journal_name_full 'Inorganic Chemistry'
_journal_page_first 4154
_journal_page_last 4171
_journal_paper_doi 10.1021/ic0498384
_journal_volume 43
_journal_year 2004
_chemical_formula_sum 'C36 H45 B2 F8 Fe2 N20'
_chemical_formula_weight 1043.24
_chemical_name_systematic
; 
 ? 
;
_space_group_IT_number 143
_symmetry_cell_setting trigonal
_symmetry_space_group_name_Hall 'P 3'
_symmetry_space_group_name_H-M 'P 3'
_atom_sites_solution_hydrogens geom
_atom_sites_solution_primary direct
_atom_sites_solution_secondary difmap
_audit_creation_method SHELXL-97
_cell_angle_alpha 90.00
_cell_angle_beta 90.00
_cell_angle_gamma 120.00
_cell_formula_units_Z 1
_cell_length_a 11.9346(9)
_cell_length_b 11.9346(9)
_cell_length_c 9.4354(6)
_cell_measurement_temperature 220(2)
_cell_volume 1163.88(14)
_computing_structure_refinement 'SHELXL-97 (Sheldrick, 1997)'
_computing_structure_solution 'SHELXS-97 (Sheldrick, 1990)'
_diffrn_ambient_temperature 220(2)
_diffrn_measured_fraction_theta_full 0.941
_diffrn_measured_fraction_theta_max 0.941
_diffrn_radiation_monochromator graphite
_diffrn_radiation_source 'fine-focus sealed tube'
_diffrn_radiation_type MoK\a
_diffrn_radiation_wavelength 0.71073
_diffrn_reflns_av_R_equivalents 0.0278
_diffrn_reflns_av_sigmaI/netI 0.0181
_diffrn_reflns_limit_h_max 13
_diffrn_reflns_limit_h_min -16
_diffrn_reflns_limit_k_max 16
_diffrn_reflns_limit_k_min -13
_diffrn_reflns_limit_l_max 13
_diffrn_reflns_limit_l_min -12
_diffrn_reflns_number 9985
_diffrn_reflns_theta_full 30.34
_diffrn_reflns_theta_max 30.34
_diffrn_reflns_theta_min 3.94
_exptl_absorpt_coefficient_mu 0.708
_exptl_absorpt_correction_type none
_exptl_crystal_colour Dark-Red
_exptl_crystal_density_diffrn 1.488
_exptl_crystal_density_method 'not measured'
_exptl_crystal_description Parallelepiped
_exptl_crystal_F_000 535
_exptl_crystal_size_max 0.35
_exptl_crystal_size_mid 0.35
_exptl_crystal_size_min 0.25
_refine_diff_density_max 0.674
_refine_diff_density_min -0.339
_refine_diff_density_rms 0.059
_refine_ls_abs_structure_details 'Flack H D (1983), Acta Cryst. A39, 876-881'
_refine_ls_abs_structure_Flack 0.013(18)
_refine_ls_extinction_method none
_refine_ls_goodness_of_fit_ref 1.060
_refine_ls_hydrogen_treatment mixed
_refine_ls_matrix_type full
_refine_ls_number_parameters 250
_refine_ls_number_reflns 4199
_refine_ls_number_restraints 31
_refine_ls_restrained_S_all 1.060
_refine_ls_R_factor_all 0.0421
_refine_ls_R_factor_gt 0.0412
_refine_ls_shift/su_max 0.031
_refine_ls_shift/su_mean 0.003
_refine_ls_structure_factor_coef Fsqd
_refine_ls_weighting_details 'w=1/[\s^2^(Fo^2^)+(0.0589P)^2^+0.7207P] where P=(Fo^2^+2Fc^2^)/3'
_refine_ls_weighting_scheme calc
_refine_ls_wR_factor_gt 0.1080
_refine_ls_wR_factor_ref 0.1089
_reflns_number_gt 4034
_reflns_number_total 4199
_reflns_threshold_expression >2sigma(I)
_cod_data_source_file ic0498384si20040401_112019_06.cif
_cod_data_source_block bf220
_cod_depositor_comments
;
The following automatic conversions were performed:
'_symmetry_cell_setting' value 'Trigonal' changed to 'trigonal' according
to '/home/saulius/struct/CIF-dictionaries/cif_core.dic' dictionary named
'cif_core.dic' version 2.4.1 from
2010-06-29.

'_exptl_absorpt_correction_type' value 'None' changed to
'none' according to '/home/saulius/struct/CIF-dictionaries/cif_core.dic'
dictionary named 'cif_core.dic' version 2.4.1 from 2010-06-29.

Automatic conversion script
Id: cif_fix_enum 1527 2010-12-29 10:47:43Z saulius 

The following automatic conversions were performed:

'_refine_ls_weighting_scheme' value 'calc
w=1/[\s^2^(Fo^2^)+(0.0589P)^2^+0.7207P] where P=(Fo^2^+2Fc^2^)/3' was
changed to 'calc'. New tag '_refine_ls_weighting_details' was
created. The value of the new tag was set to
'w=1/[\s^2^(Fo^2^)+(0.0589P)^2^+0.7207P] where P=(Fo^2^+2Fc^2^)/3'.

Automatic conversion script
Id: cif_fix_values 3143 2015-03-26 13:38:13Z robertas 
;
_cod_original_cell_volume 1163.88(15)
_cod_database_code 4311302

loop_
_symmetry_equiv_pos_as_xyz
'x, y, z'
'-y, x-y, z'
'-x+y, -x, z'

loop_
_atom_site_label
_atom_site_type_symbol
_atom_site_fract_x
_atom_site_fract_y
_atom_site_fract_z
_atom_site_U_iso_or_equiv
_atom_site_adp_type
_atom_site_occupancy
_atom_site_calc_flag
_atom_site_refinement_flags
_atom_site_disorder_assembly
_atom_site_disorder_group
Fe1 Fe 0.3333 0.6667 -0.48004(5) 0.02388(13) Uani 1 d S . .
N1 N 0.2135(2) 0.4984(2) -0.5793(2) 0.0319(4) Uani 1 d . . .
N2 N 0.3536(2) 0.5418(2) -0.3557(2) 0.0260(4) Uani 1 d . . .
N3 N 0.3629(3) 0.4192(3) -0.1859(3) 0.0418(5) Uani 1 d . . .
N4 N 0.3333 0.6667 -0.8132(6) 0.0380(10) Uani 1 d S . .
C1 C 0.1983(3) 0.3951(3) -0.5180(3) 0.0322(6) Uani 1 d . . .
H1 H 0.1421 0.3120 -0.5542 0.035 Uiso 1 calc R . .
C2 C 0.2725(3) 0.4148(2) -0.3908(3) 0.0297(5) Uani 1 d . . .
C3 C 0.2783(3) 0.3386(3) -0.2855(3) 0.0416(6) Uani 1 d . . .
H3 H 0.2323 0.2477 -0.2826 0.046 Uiso 1 calc R . .
C4 C 0.4055(3) 0.5392(3) -0.2321(3) 0.0334(5) Uani 1 d . . .
H4 H 0.4655 0.6138 -0.1828 0.037 Uiso 1 calc R . .
C5 C 0.1392(3) 0.4886(4) -0.7061(3) 0.0459(7) Uani 1 d . . .
H5A H 0.0976 0.5411 -0.6943 0.050 Uiso 1 calc R . .
H5B H 0.0713 0.3985 -0.7205 0.050 Uiso 1 calc R . .
C6 C 0.2294(3) 0.5364(3) -0.8359(3) 0.0392(6) Uani 1 d . . .
H6A H 0.2651 0.4793 -0.8524 0.043 Uiso 1 calc R . .
H6B H 0.1801 0.5337 -0.9201 0.043 Uiso 1 calc R . .
Fe2 Fe 0.6667 0.3333 0.37460(5) 0.02456(14) Uani 1 d S . .
N5 N 0.4983(2) 0.2135(2) 0.4742(2) 0.0313(4) Uani 1 d . . .
N6 N 0.5417(2) 0.3537(2) 0.2499(2) 0.0265(4) Uani 1 d . . .
N7 N 0.4195(3) 0.3628(3) 0.0796(3) 0.0411(5) Uani 1 d . . .
H7N H 0.3974 0.3850 0.0012 0.045 Uiso 1 calc R . .
N8 N 0.6667 0.3333 0.7092(6) 0.0388(10) Uani 1 d S . .
C7 C 0.3945(3) 0.1979(3) 0.4128(3) 0.0321(6) Uani 1 d . . .
H7 H 0.3114 0.1419 0.4489 0.035 Uiso 1 calc R . .
C8 C 0.4147(2) 0.2724(3) 0.2851(3) 0.0306(5) Uani 1 d . . .
C9 C 0.3379(3) 0.2778(3) 0.1796(3) 0.0413(6) Uani 1 d . . .
H9 H 0.2470 0.2320 0.1766 0.045 Uiso 1 calc R . .
C10 C 0.5393(3) 0.4047(3) 0.1262(3) 0.0338(5) Uani 1 d . . .
H10 H 0.6140 0.4640 0.0766 0.037 Uiso 1 calc R . .
C11 C 0.4895(3) 0.1391(3) 0.6010(3) 0.0453(7) Uani 1 d . . .
H11A H 0.5431 0.0988 0.5894 0.050 Uiso 1 calc R . .
H11B H 0.3998 0.0704 0.6157 0.050 Uiso 1 calc R . .
C12 C 0.5362(3) 0.2298(3) 0.7294(3) 0.0415(6) Uani 1 d . . .
H12A H 0.4792 0.2658 0.7439 0.046 Uiso 1 calc R . .
H12B H 0.5320 0.1807 0.8144 0.046 Uiso 1 calc R . .
B1 B 0.0000 0.0000 0.352(2) 0.085(7) Uani 0.50 d SPD . 1
F1 F 0.0000 0.0000 0.4996(19) 0.238(17) Uani 0.50 d SPD A 1
F2 F 0.0944(7) -0.0224(9) 0.3061(13) 0.145(4) Uani 0.50 d PD B 1
B2 B 0.0000 0.0000 0.667(2) 0.084(7) Uani 0.50 d SPD . 2
F3 F 0.0000 0.0000 0.8134(16) 0.176(8) Uani 0.50 d SPD C 2
F4 F 0.1150(5) 0.0174(8) 0.6157(11) 0.127(3) Uani 0.50 d PD D 2
B3 B 0.1998(16) -0.0066(12) -0.0218(19) 0.099(8) Uani 0.33 d PD E 3
F5 F 0.0924(16) -0.1179(14) -0.059(2) 0.185(9) Uani 0.33 d PD E 3
F6 F 0.1857(16) 0.0968(12) -0.0588(13) 0.119(5) Uani 0.33 d PD E 3
F7 F 0.3095(15) 0.0065(19) -0.0658(17) 0.161(6) Uani 0.33 d PD E 3
F8 F 0.2039(14) -0.0077(13) 0.1303(13) 0.127(4) Uani 0.33 d PD E 3

loop_
_atom_site_aniso_label
_atom_site_aniso_U_11
_atom_site_aniso_U_22
_atom_site_aniso_U_33
_atom_site_aniso_U_23
_atom_site_aniso_U_13
_atom_site_aniso_U_12
Fe1 0.02211(18) 0.02211(18) 0.0274(3) 0.000 0.000 0.01106(9)
N1 0.0247(9) 0.0427(11) 0.0229(9) 0.0033(8) -0.0037(7) 0.0128(9)
N2 0.0301(9) 0.0324(10) 0.0190(8) -0.0003(7) -0.0040(7) 0.0182(8)
N3 0.0573(15) 0.0481(14) 0.0295(11) 0.0056(10) -0.0072(10) 0.0336(12)
N4 0.0316(14) 0.0316(14) 0.051(3) 0.000 0.000 0.0158(7)
C1 0.0331(14) 0.0324(14) 0.0266(14) -0.0020(11) -0.0029(10) 0.0131(11)
C2 0.0344(12) 0.0286(11) 0.0282(11) 0.0015(8) -0.0026(9) 0.0172(10)
C3 0.0527(16) 0.0380(14) 0.0399(14) 0.0076(11) -0.0075(12) 0.0270(13)
C4 0.0409(14) 0.0483(15) 0.0223(11) -0.0034(10) -0.0065(10) 0.0308(12)
C5 0.0353(14) 0.0560(18) 0.0324(13) 0.0085(12) -0.0105(11) 0.0124(13)
C6 0.0483(16) 0.0376(13) 0.0213(11) -0.0051(9) -0.0080(10) 0.0135(12)
Fe2 0.02293(18) 0.02293(18) 0.0278(3) 0.000 0.000 0.01146(9)
N5 0.0432(11) 0.0241(9) 0.0214(9) 0.0035(7) -0.0028(8) 0.0130(9)
N6 0.0312(9) 0.0299(9) 0.0219(9) 0.0026(7) 0.0003(7) 0.0179(8)
N7 0.0504(14) 0.0570(15) 0.0279(11) 0.0060(10) -0.0069(10) 0.0360(13)
N8 0.0379(16) 0.0379(16) 0.041(3) 0.000 0.000 0.0189(8)
C7 0.0316(14) 0.0311(14) 0.0285(14) 0.0003(10) 0.0012(11) 0.0118(11)
C8 0.0293(11) 0.0360(12) 0.0284(11) 0.0024(9) -0.0011(8) 0.0178(10)
C9 0.0367(13) 0.0515(16) 0.0419(15) 0.0076(12) -0.0056(11) 0.0268(13)
C10 0.0479(15) 0.0388(14) 0.0241(12) 0.0048(10) 0.0014(10) 0.0286(12)
C11 0.0550(17) 0.0357(14) 0.0325(13) 0.0124(11) -0.0076(12) 0.0133(13)
C12 0.0388(14) 0.0524(17) 0.0207(11) 0.0080(11) 0.0062(9) 0.0133(12)
B1 0.036(4) 0.036(4) 0.18(2) 0.000 0.000 0.018(2)
F1 0.160(13) 0.160(13) 0.39(6) 0.000 0.000 0.080(6)
F2 0.096(6) 0.098(6) 0.257(12) 0.006(7) -0.036(7) 0.061(5)
B2 0.057(6) 0.057(6) 0.14(2) 0.000 0.000 0.029(3)
F3 0.150(10) 0.150(10) 0.23(2) 0.000 0.000 0.075(5)
F4 0.078(4) 0.088(5) 0.214(10) -0.010(6) 0.008(5) 0.041(4)
B3 0.094(14) 0.040(7) 0.15(2) -0.045(10) -0.039(14) 0.024(8)
F5 0.21(2) 0.18(2) 0.168(17) 0.038(14) 0.063(16) 0.105(17)
F6 0.165(13) 0.115(10) 0.098(9) -0.006(7) -0.024(8) 0.087(10)
F7 0.172(16) 0.162(15) 0.144(12) 0.041(12) 0.011(13) 0.080(13)
F8 0.136(11) 0.124(10) 0.126(10) 0.016(9) -0.006(9) 0.067(9)

loop_
_atom_type_symbol
_atom_type_description
_atom_type_scat_dispersion_real
_atom_type_scat_dispersion_imag
_atom_type_scat_source
C C 0.0033 0.0016 'International Tables Vol C Tables 4.2.6.8 and 6.1.1.4'
H H 0.0000 0.0000 'International Tables Vol C Tables 4.2.6.8 and 6.1.1.4'
N N 0.0061 0.0033 'International Tables Vol C Tables 4.2.6.8 and 6.1.1.4'
B B 0.0013 0.0007 'International Tables Vol C Tables 4.2.6.8 and 6.1.1.4'
F F 0.0171 0.0103 'International Tables Vol C Tables 4.2.6.8 and 6.1.1.4'
Fe Fe 0.3463 0.8444 'International Tables Vol C Tables 4.2.6.8 and 6.1.1.4'

loop_
_geom_angle_atom_site_label_1
_geom_angle_atom_site_label_2
_geom_angle_atom_site_label_3
_geom_angle
_geom_angle_site_symmetry_1
_geom_angle_site_symmetry_3
_geom_angle_publ_flag
N2 Fe1 N2 89.22(8) 3_565 2_665 ?
N2 Fe1 N2 89.22(8) 3_565 . ?
N2 Fe1 N2 89.22(8) 2_665 . ?
N2 Fe1 N1 79.67(9) 3_565 3_565 ?
N2 Fe1 N1 90.68(9) 2_665 3_565 ?
N2 Fe1 N1 168.88(9) . 3_565 ?
N2 Fe1 N1 90.68(9) 3_565 . ?
N2 Fe1 N1 168.88(9) 2_665 . ?
N2 Fe1 N1 79.67(9) . . ?
N1 Fe1 N1 100.24(8) 3_565 . ?
N2 Fe1 N1 168.88(9) 3_565 2_665 ?
N2 Fe1 N1 79.67(9) 2_665 2_665 ?
N2 Fe1 N1 90.68(9) . 2_665 ?
N1 Fe1 N1 100.24(8) 3_565 2_665 ?
N1 Fe1 N1 100.24(8) . 2_665 ?
C1 N1 C5 120.1(3) . . ?
C1 N1 Fe1 115.71(18) . . ?
C5 N1 Fe1 124.0(2) . . ?
C4 N2 C2 105.5(2) . . ?
C4 N2 Fe1 139.6(2) . . ?
C2 N2 Fe1 113.61(15) . . ?
C4 N3 C3 106.4(2) . . ?
C6 N4 C6 117.83(12) 3_565 . ?
C6 N4 C6 117.83(12) 3_565 2_665 ?
C6 N4 C6 117.83(12) . 2_665 ?
N1 C1 C2 115.9(3) . . ?
N1 C1 H1 122.1 . . ?
C2 C1 H1 122.1 . . ?
N2 C2 C3 108.5(2) . . ?
N2 C2 C1 114.8(2) . . ?
C3 C2 C1 136.6(3) . . ?
N3 C3 C2 107.3(3) . . ?
N3 C3 H3 126.4 . . ?
C2 C3 H3 126.4 . . ?
N2 C4 N3 112.4(3) . . ?
N2 C4 H4 123.8 . . ?
N3 C4 H4 123.8 . . ?
N1 C5 C6 109.7(2) . . ?
N1 C5 H5A 109.7 . . ?
C6 C5 H5A 109.7 . . ?
N1 C5 H5B 109.7 . . ?
C6 C5 H5B 109.7 . . ?
H5A C5 H5B 108.2 . . ?
N4 C6 C5 110.3(3) . . ?
N4 C6 H6A 109.6 . . ?
C5 C6 H6A 109.6 . . ?
N4 C6 H6B 109.6 . . ?
C5 C6 H6B 109.6 . . ?
H6A C6 H6B 108.1 . . ?
N6 Fe2 N6 89.13(8) 2_655 3_665 ?
N6 Fe2 N6 89.13(8) 2_655 . ?
N6 Fe2 N6 89.13(8) 3_665 . ?
N6 Fe2 N5 79.77(9) 2_655 2_655 ?
N6 Fe2 N5 90.73(9) 3_665 2_655 ?
N6 Fe2 N5 168.90(9) . 2_655 ?
N6 Fe2 N5 90.73(9) 2_655 . ?
N6 Fe2 N5 168.90(9) 3_665 . ?
N6 Fe2 N5 79.77(9) . . ?
N5 Fe2 N5 100.16(8) 2_655 . ?
N6 Fe2 N5 168.90(9) 2_655 3_665 ?
N6 Fe2 N5 79.77(9) 3_665 3_665 ?
N6 Fe2 N5 90.73(9) . 3_665 ?
N5 Fe2 N5 100.16(8) 2_655 3_665 ?
N5 Fe2 N5 100.16(8) . 3_665 ?
C7 N5 C11 120.4(3) . . ?
C7 N5 Fe2 115.76(18) . . ?
C11 N5 Fe2 123.6(2) . . ?
C10 N6 C8 105.6(2) . . ?
C10 N6 Fe2 139.6(2) . . ?
C8 N6 Fe2 113.43(15) . . ?
C10 N7 C9 106.4(2) . . ?
C10 N7 H7N 126.8 . . ?
C9 N7 H7N 126.8 . . ?
C12 N8 C12 118.26(10) 2_655 . ?
C12 N8 C12 118.26(11) 2_655 3_665 ?
C12 N8 C12 118.26(11) . 3_665 ?
N5 C7 C8 115.6(3) . . ?
N5 C7 H7 122.2 . . ?
C8 C7 H7 122.2 . . ?
N6 C8 C9 108.5(2) . . ?
N6 C8 C7 115.1(2) . . ?
C9 C8 C7 136.2(3) . . ?
N7 C9 C8 106.8(3) . . ?
N7 C9 H9 126.6 . . ?
C8 C9 H9 126.6 . . ?
N6 C10 N7 112.7(3) . . ?
N6 C10 H10 123.7 . . ?
N7 C10 H10 123.7 . . ?
N5 C11 C12 109.2(2) . . ?
N5 C11 H11A 109.8 . . ?
C12 C11 H11A 109.8 . . ?
N5 C11 H11B 109.8 . . ?
C12 C11 H11B 109.8 . . ?
H11A C11 H11B 108.3 . . ?
N8 C12 C11 111.0(3) . . ?
N8 C12 H12A 109.4 . . ?
C11 C12 H12A 109.4 . . ?
N8 C12 H12B 109.4 . . ?
C11 C12 H12B 109.4 . . ?
H12A C12 H12B 108.0 . . ?
F2 B1 F2 110.1(8) 3 2 ?
F2 B1 F2 110.1(8) 3 . ?
F2 B1 F2 110.1(8) 2 . ?
F2 B1 F1 108.8(8) 3 . ?
F2 B1 F1 108.8(8) 2 . ?
F2 B1 F1 108.8(8) . . ?
F4 B2 F4 108.4(8) 3 . ?
F4 B2 F4 108.4(8) 3 2 ?
F4 B2 F4 108.4(8) . 2 ?
F4 B2 F3 110.5(8) 3 . ?
F4 B2 F3 110.5(8) . . ?
F4 B2 F3 110.5(8) 2 . ?
F7 B3 F5 115.9(14) . . ?
F7 B3 F6 112.2(14) . . ?
F5 B3 F6 109.6(13) . . ?
F7 B3 F8 106.4(13) . . ?
F5 B3 F8 105.6(13) . . ?
F6 B3 F8 106.4(11) . . ?

loop_
_geom_bond_atom_site_label_1
_geom_bond_atom_site_label_2
_geom_bond_distance
_geom_bond_site_symmetry_2
_geom_bond_publ_flag
Fe1 N2 2.004(2) 3_565 ?
Fe1 N2 2.004(2) 2_665 ?
Fe1 N2 2.004(2) . ?
Fe1 N1 2.021(2) 3_565 ?
Fe1 N1 2.021(2) . ?
Fe1 N1 2.021(2) 2_665 ?
N1 C1 1.290(4) . ?
N1 C5 1.459(3) . ?
N2 C4 1.329(3) . ?
N2 C2 1.369(3) . ?
N3 C4 1.332(4) . ?
N3 C3 1.363(4) . ?
N4 C6 1.440(3) 3_565 ?
N4 C6 1.440(3) . ?
N4 C6 1.440(3) 2_665 ?
C1 C2 1.440(4) . ?
C1 H1 0.9400 . ?
C2 C3 1.371(3) . ?
C3 H3 0.9400 . ?
C4 H4 0.9400 . ?
C5 C6 1.540(4) . ?
C5 H5A 0.9800 . ?
C5 H5B 0.9800 . ?
C6 H6A 0.9800 . ?
C6 H6B 0.9800 . ?
Fe2 N6 2.007(2) 2_655 ?
Fe2 N6 2.007(2) 3_665 ?
Fe2 N6 2.007(2) . ?
Fe2 N5 2.023(2) 2_655 ?
Fe2 N5 2.023(2) . ?
Fe2 N5 2.023(2) 3_665 ?
N5 C7 1.294(4) . ?
N5 C11 1.462(3) . ?
N6 C10 1.323(3) . ?
N6 C8 1.371(3) . ?
N7 C10 1.331(4) . ?
N7 C9 1.371(4) . ?
N7 H7N 0.8700 . ?
N8 C12 1.436(3) 2_655 ?
N8 C12 1.436(3) . ?
N8 C12 1.436(3) 3_665 ?
C7 C8 1.444(4) . ?
C7 H7 0.9400 . ?
C8 C9 1.377(4) . ?
C9 H9 0.9400 . ?
C10 H10 0.9400 . ?
C11 C12 1.532(4) . ?
C11 H11A 0.9800 . ?
C11 H11B 0.9800 . ?
C12 H12A 0.9800 . ?
C12 H12B 0.9800 . ?
B1 F2 1.354(7) 3 ?
B1 F2 1.354(7) 2 ?
B1 F2 1.354(7) . ?
B1 F1 1.390(17) . ?
B2 F4 1.369(7) 3 ?
B2 F4 1.369(7) . ?
B2 F4 1.369(7) 2 ?
B2 F3 1.384(16) . ?
B3 F7 1.306(15) . ?
B3 F5 1.352(14) . ?
B3 F6 1.371(14) . ?
B3 F8 1.436(16) . ?

loop_
_geom_hbond_atom_site_label_D
_geom_hbond_atom_site_label_H
_geom_hbond_atom_site_label_A
_geom_hbond_distance_DH
_geom_hbond_distance_HA
_geom_hbond_distance_DA
_geom_hbond_angle_DHA
_geom_hbond_site_symmetry_A
N7 H7N N3 0.87 1.90 2.763(3) 170.1 .
